data_4083119
loop_
_publ_author_name
'Anding, Bernie J.'
'Ellern, Arkady'
'Woo, L. Keith'

_publ_section_title
;
 Comparative Study of Rhodium and Iridium Porphyrin Diaminocarbene and
 N-Heterocyclic Carbene Complexes
;
_journal_issue 9
_journal_name_full Organometallics
_journal_page_first 2219
_journal_paper_doi 10.1021/om500081w
_journal_volume 33
_journal_year 2014
_chemical_formula_moiety 'C71 H59 Ir N7, B F4, 2(H2 O)'
_chemical_formula_sum 'C71 H63 B F4 Ir N7 O2'
_chemical_formula_weight 1325.29
_space_group_crystal_system monoclinic
_space_group_IT_number 15
_space_group_name_Hall '-C 2yc'
_space_group_name_H-M_alt 'C 1 2/c 1'
_symmetry_space_group_name_Hall '-C 2yc'
_symmetry_space_group_name_H-M 'C 1 2/c 1'
_atom_sites_solution_hydrogens geom
_cell_angle_alpha 90
_cell_angle_beta 95.8960(10)
_cell_angle_gamma 90
_cell_formula_units_Z 4
_cell_length_a 21.1330(13)
_cell_length_b 13.6335(8)
_cell_length_c 22.5007(13)
_cell_measurement_temperature 173.(2)
_cell_volume 6448.5(7)
_computing_structure_refinement 'SHELXL-2013 (Sheldrick, 2013)'
_diffrn_ambient_temperature 173.(2)
_diffrn_measured_fraction_theta_full 0.998
_diffrn_measured_fraction_theta_max 0.998
_diffrn_radiation_wavelength 0.71073
_diffrn_reflns_av_R_equivalents 0.0346
_diffrn_reflns_limit_h_max 28
_diffrn_reflns_limit_h_min -28
_diffrn_reflns_limit_k_max 18
_diffrn_reflns_limit_k_min -18
_diffrn_reflns_limit_l_max 30
_diffrn_reflns_limit_l_min -30
_diffrn_reflns_number 34138
_diffrn_reflns_theta_full 28.74
_diffrn_reflns_theta_max 28.74
_diffrn_reflns_theta_min 1.78
_exptl_absorpt_coefficient_mu 2.132
_exptl_absorpt_correction_T_max 0.66
_exptl_absorpt_correction_T_min 0.62
_exptl_absorpt_correction_type multi-scan
_exptl_absorpt_process_details
;
BRUKER SADABS
;
_exptl_crystal_colour red
_exptl_crystal_density_diffrn 1.365
_exptl_crystal_density_method 'not measured'
_exptl_crystal_description prism
_exptl_crystal_F_000 2688
_exptl_crystal_size_max 0.250
_exptl_crystal_size_mid 0.210
_exptl_crystal_size_min 0.210
_refine_diff_density_max 3.707
_refine_diff_density_min -0.848
_refine_ls_extinction_method none
_refine_ls_goodness_of_fit_ref 1.149
_refine_ls_hydrogen_treatment constr
_refine_ls_matrix_type full
_refine_ls_number_parameters 480
_refine_ls_number_reflns 8336
_refine_ls_number_restraints 395
_refine_ls_restrained_S_all 1.138
_refine_ls_R_factor_all 0.0770
_refine_ls_R_factor_gt 0.0600
_refine_ls_shift/su_max 0.000
_refine_ls_shift/su_mean 0.000
_refine_ls_structure_factor_coef Fsqd
_refine_ls_weighting_details
;
w=1/[\s^2^(Fo^2^)+(0.0916P)^2^+79.3104P]
where P=(Fo^2^+2Fc^2^)/3
;
_refine_ls_weighting_scheme calc
_refine_ls_wR_factor_gt 0.1812
_refine_ls_wR_factor_ref 0.1926
_reflns_number_gt 6149
_reflns_number_total 8336
_reflns_threshold_expression 'I > 2\s(I)'
_cod_data_source_file om500081w_si_002.cif
_cod_data_source_block I
_cod_depositor_comments 'Adding full bibliography for 4083118--4083122.cif.'
_cod_database_code 4083119

loop_
_space_group_symop_operation_xyz
'x, y, z'
'-x, y, -z+1/2'
'x+1/2, y+1/2, z'
'-x+1/2, y+1/2, -z+1/2'
'-x, -y, -z'
'x, -y, z-1/2'
'-x+1/2, -y+1/2, -z'
'x+1/2, -y+1/2, z-1/2'

loop_
_atom_site_type_symbol
_atom_site_label
_atom_site_fract_x
_atom_site_fract_y
_atom_site_fract_z
_atom_site_U_iso_or_equiv
_atom_site_adp_type
_atom_site_calc_flag
_atom_site_refinement_flags_adp
_atom_site_refinement_flags_occupancy
_atom_site_refinement_flags_posn
_atom_site_occupancy
_atom_site_disorder_assembly
_atom_site_disorder_group
Ir Ir1 0.25 0.25 1.0 0.02515(5) Uani d . P S 1 . .
B B1 0.5 0.9969(14) 0.25 0.089(5) Uani d T P S 1 . .
C C1 0.1703(2) 0.0628(3) 1.0086(2) 0.0329(10) Uani d . . . 1 . .
C C2 0.1575(3) -0.0284(4) 0.9786(2) 0.0399(12) Uani d . . . 1 . .
H H2A 0.1299 -0.0784 0.9901 0.048 Uiso calc U . R 1 . .
C C3 0.1906(3) -0.0308(4) 0.9325(2) 0.0388(12) Uani d . . . 1 . .
H H3A 0.1913 -0.0837 0.9051 0.047 Uiso calc U . R 1 . .
C C4 0.2255(2) 0.0588(3) 0.9298(2) 0.0302(10) Uani d . . . 1 . .
C C5 0.2679(2) 0.0829(3) 0.88828(19) 0.0311(10) Uani d . . . 1 . .
C C6 0.2801(2) 0.0076(3) 0.8423(2) 0.0334(11) Uani d . . . 1 . .
C C7 0.2342(2) -0.0176(4) 0.7960(2) 0.0385(12) Uani d . . . 1 . .
H H7A 0.1934 0.0121 0.7939 0.046 Uiso calc U . R 1 . .
C C8 0.2469(3) -0.0846(4) 0.7532(2) 0.0463(13) Uani d . . . 1 . .
H H8A 0.2153 -0.0989 0.7212 0.056 Uiso calc U . R 1 . .
C C9 0.3059(3) -0.1320(5) 0.7560(3) 0.0576(16) Uani d . . . 1 . .
C C10 0.3204(4) -0.2057(6) 0.7080(4) 0.083(2) Uani d . . . 1 . .
H H10A 0.3635 -0.2317 0.7174 0.124 Uiso calc U . R 1 . .
H H10B 0.3173 -0.173 0.669 0.124 Uiso calc U . R 1 . .
H H10C 0.2897 -0.2597 0.7067 0.124 Uiso calc U . R 1 . .
C C11 0.3527(3) -0.1039(5) 0.8005(3) 0.0609(17) Uani d . . . 1 . .
H H11A 0.3941 -0.1315 0.8017 0.073 Uiso calc U . R 1 . .
C C12 0.3394(3) -0.0359(4) 0.8431(3) 0.0510(15) Uani d . . . 1 . .
H H12A 0.3718 -0.0185 0.8737 0.061 Uiso calc U . R 1 . .
C C13 0.3020(2) 0.1703(3) 0.88737(18) 0.0280(9) Uani d . . . 1 . .
C C14 0.3433(2) 0.1961(4) 0.8429(2) 0.0346(11) Uani d . . . 1 . .
H H14A 0.3525 0.1571 0.8099 0.041 Uiso calc U . R 1 . .
C C15 0.3666(2) 0.2861(4) 0.8569(2) 0.0342(10) Uani d . . . 1 . .
H H15A 0.3953 0.3223 0.8356 0.041 Uiso calc U . R 1 . .
C C16 0.3398(2) 0.3171(3) 0.90980(19) 0.0296(10) Uani d . . . 1 . .
C C17 0.3532(2) 0.4075(4) 0.9394(2) 0.0329(10) Uani d . . . 1 . .
C C18 0.3989(2) 0.4736(4) 0.9125(2) 0.0349(11) Uani d . . . 1 . .
C C19 0.3782(3) 0.5463(4) 0.8729(3) 0.0514(15) Uani d . . . 1 . .
H H19A 0.3338 0.5567 0.8641 0.062 Uiso calc U . R 1 . .
C C20 0.4202(4) 0.6048(6) 0.8456(4) 0.081(2) Uani d . . . 1 . .
H H20A 0.4047 0.6534 0.8176 0.097 Uiso calc U . R 1 . .
C C21 0.4859(4) 0.5914(7) 0.8598(3) 0.091(2) Uani d . . . 1 . .
C C22 0.5353(5) 0.6476(10) 0.8270(5) 0.175(4) Uani d . . . 1 . .
H H22A 0.5783 0.6279 0.8431 0.263 Uiso calc U . R 1 . .
H H22B 0.5301 0.7183 0.8327 0.263 Uiso calc U . R 1 . .
H H22C 0.529 0.6323 0.7842 0.263 Uiso calc U . R 1 . .
C C23 0.5061(3) 0.5213(8) 0.8980(4) 0.099(3) Uani d . . . 1 . .
H H23A 0.5506 0.5123 0.9074 0.118 Uiso calc U . R 1 . .
C C24 0.4640(3) 0.4602(6) 0.9249(3) 0.073(2) Uani d . . . 1 . .
H H24A 0.48 0.4099 0.9516 0.088 Uiso calc U . R 1 . .
F F1 0.4820(3) 1.0530(6) 0.2040(3) 0.154(3) Uani d . . . 1 . .
F F2 0.4512(3) 0.9366(5) 0.2651(3) 0.142(3) Uani d . . . 1 . .
N N1 0.21177(18) 0.1158(3) 0.97717(16) 0.0279(8) Uani d . . . 1 . .
N N2 0.29974(19) 0.2465(3) 0.92687(16) 0.0278(8) Uani d . . . 1 . .
C C50 0.3265(6) 0.1798(9) 1.0449(5) 0.0397(15) Uani d U P . 0.5 A .
N N50 0.3144(5) 0.0946(7) 1.0733(5) 0.0515(16) Uani d U P . 0.5 A 1
H H50C 0.2739 0.0794 1.0728 0.062 Uiso calc U P R 0.5 A 1
C C51 0.3586(6) 0.0246(8) 1.1044(6) 0.054(2) Uani d U P . 0.5 A 1
H H51A 0.3794 0.052 1.1421 0.065 Uiso calc U P R 0.5 A 1
H H51B 0.3914 0.0027 1.0789 0.065 Uiso calc U P R 0.5 A 1
C C52 0.3125(2) -0.0575(3) 1.1156(2) 0.0411(16) Uani d U P G 0.5 A 1
C C53 0.3160(3) -0.1027(4) 1.1712(2) 0.0403(18) Uani d U P G 0.5 A 1
H H53A 0.3375 -0.0712 1.2051 0.048 Uiso calc U P R 0.5 A 1
C C54 0.2880(4) -0.1939(4) 1.1771(3) 0.0381(17) Uani d U P G 0.5 A 1
H H54A 0.2904 -0.2248 1.2151 0.046 Uiso calc U P R 0.5 A 1
C C55 0.2566(4) -0.2400(4) 1.1275(3) 0.050(2) Uani d U P G 0.5 A 1
H H55A 0.2374 -0.3024 1.1315 0.06 Uiso calc U P R 0.5 A 1
C C56 0.2531(4) -0.1948(4) 1.0718(3) 0.053(2) Uani d U P G 0.5 A 1
H H56A 0.2316 -0.2263 1.0379 0.064 Uiso calc U P R 0.5 A 1
C C57 0.2811(3) -0.1036(4) 1.0659(2) 0.053(2) Uani d U P G 0.5 A 1
H H57A 0.2787 -0.0727 1.0279 0.064 Uiso calc U P R 0.5 A 1
N N50A 0.3802(5) 0.2275(8) 1.0525(5) 0.0537(17) Uani d U P . 0.5 A 2
H H50F 0.3765 0.2907 1.0451 0.064 Uiso calc U P R 0.5 A 2
C C51A 0.4448(7) 0.1966(13) 1.0709(7) 0.0689(17) Uani d U P . 0.5 A 2
H H51C 0.4441 0.1345 1.0936 0.083 Uiso calc U P R 0.5 A 2
H H51D 0.4662 0.2469 1.0976 0.083 Uiso calc U P R 0.5 A 2
C C52A 0.4819(4) 0.1819(6) 1.0177(4) 0.0790(15) Uani d U P G 0.5 A 2
C C53A 0.5406(4) 0.2275(8) 1.0163(5) 0.0841(16) Uani d U P G 0.5 A 2
H H53B 0.5579 0.2655 1.0494 0.101 Uiso calc U P R 0.5 A 2
C C55A 0.5739(4) 0.2174(10) 0.9665(6) 0.0906(18) Uani d U P G 0.5 A 2
H H55B 0.614 0.2486 0.9656 0.109 Uiso calc U P R 0.5 A 2
C C54A 0.5485(6) 0.1618(11) 0.9180(5) 0.0913(19) Uani d U P G 0.5 A 2
H H54B 0.5713 0.1549 0.884 0.11 Uiso calc U P R 0.5 A 2
C C56A 0.4899(6) 0.1162(9) 0.9194(4) 0.0893(19) Uani d U P G 0.5 A 2
H H56B 0.4725 0.0782 0.8863 0.107 Uiso calc U P R 0.5 A 2
C C57A 0.4566(4) 0.1262(7) 0.9692(5) 0.0850(17) Uani d U P G 0.5 A 2
H H57B 0.4165 0.095 0.9701 0.102 Uiso calc U P R 0.5 A 2
C C50B 0.3265(6) 0.1798(9) 1.0449(5) 0.0391(16) Uani d U P . 0.5 A 3
N N50B 0.3740(5) 0.1441(8) 1.0545(5) 0.0546(14) Uani d U P . 0.5 A 3
C C51B 0.4341(6) 0.0867(12) 1.0636(7) 0.0702(18) Uani d U P . 0.5 A 3
H H51E 0.426 0.0177 1.0515 0.084 Uiso calc U P R 0.5 A 3
H H51F 0.4509 0.0877 1.1063 0.084 Uiso calc U P R 0.5 A 3
C C52B 0.4853(4) 0.1352(6) 1.0236(4) 0.0786(15) Uani d U P G 0.5 A 3
C C53B 0.5414(4) 0.1773(8) 1.0494(4) 0.0822(19) Uani d U P G 0.5 A 3
H H53C 0.5504 0.1785 1.0917 0.099 Uiso calc U P R 0.5 A 3
C C55B 0.5843(4) 0.2176(9) 1.0135(6) 0.0875(19) Uani d U P G 0.5 A 3
H H55C 0.6227 0.2464 1.0311 0.105 Uiso calc U P R 0.5 A 3
C C54B 0.5712(5) 0.2158(10) 0.9517(6) 0.0905(18) Uani d U P G 0.5 A 3
H H54C 0.6006 0.2434 0.9271 0.109 Uiso calc U P R 0.5 A 3
C C56B 0.5151(6) 0.1737(10) 0.9258(4) 0.0896(16) Uani d U P G 0.5 A 3
H H56C 0.5061 0.1725 0.8836 0.108 Uiso calc U P R 0.5 A 3
C C57B 0.4721(4) 0.1334(8) 0.9618(4) 0.0857(17) Uani d U P G 0.5 A 3
H H57C 0.4338 0.1046 0.9441 0.103 Uiso calc U P R 0.5 A 3
O O1 0.4609(5) 0.3516(8) 0.7250(5) 0.0701(13) Uani d U P . 0.5 . .
O O1A 0.4186(4) 0.3399(6) 0.7092(4) 0.0489(12) Uani d U P . 0.5 B 2

loop_
_atom_site_aniso_label
_atom_site_aniso_U_11
_atom_site_aniso_U_22
_atom_site_aniso_U_33
_atom_site_aniso_U_12
_atom_site_aniso_U_13
_atom_site_aniso_U_23
Ir1 0.03357(10) 0.02369(9) 0.01831(9) -0.00077(9) 0.00321(8) -0.00191(8)
B1 0.041(5) 0.134(13) 0.094(10) 0 0.012(6) 0
C1 0.041(2) 0.028(2) 0.030(2) -0.0068(18) 0.0057(18) -0.0014(18)
C2 0.056(3) 0.026(2) 0.039(2) -0.009(2) 0.011(2) -0.0069(19)
C3 0.059(3) 0.028(2) 0.031(2) -0.008(2) 0.008(2) -0.0122(18)
C4 0.040(2) 0.0220(18) 0.0286(19) -0.0025(17) 0.0031(17) -0.0067(16)
C5 0.037(2) 0.031(2) 0.0248(18) 0.0031(18) 0.0002(17) -0.0091(17)
C6 0.041(2) 0.029(2) 0.031(2) -0.0018(19) 0.0053(18) -0.0112(17)
C7 0.042(2) 0.041(2) 0.033(2) 0.004(2) 0.003(2) -0.009(2)
C8 0.053(3) 0.048(3) 0.037(2) -0.004(2) 0.001(2) -0.018(2)
C9 0.054(3) 0.061(3) 0.059(3) -0.003(3) 0.010(3) -0.038(2)
C10 0.081(5) 0.080(4) 0.089(4) 0.006(4) 0.019(4) -0.058(3)
C11 0.047(3) 0.060(3) 0.075(4) 0.010(3) 0.003(3) -0.033(3)
C12 0.041(3) 0.049(3) 0.061(3) 0.005(2) -0.006(2) -0.024(3)
C13 0.035(2) 0.029(2) 0.0204(17) 0.0021(17) 0.0025(16) -0.0048(16)
C14 0.044(2) 0.034(2) 0.0276(19) -0.003(2) 0.0101(18) -0.0077(18)
C15 0.044(2) 0.036(2) 0.0243(19) 0.004(2) 0.0089(18) -0.0005(18)
C16 0.037(2) 0.029(2) 0.0236(18) 0.0008(18) 0.0047(16) 0.0014(16)
C17 0.038(2) 0.031(2) 0.030(2) -0.0024(18) 0.0054(18) -0.0005(18)
C18 0.044(2) 0.030(2) 0.032(2) -0.0074(19) 0.0058(19) -0.0027(18)
C19 0.046(3) 0.050(3) 0.058(3) -0.012(2) 0.002(2) 0.021(3)
C20 0.072(4) 0.093(5) 0.077(4) -0.038(3) 0.004(3) 0.039(3)
C21 0.079(4) 0.137(6) 0.056(4) -0.069(3) 0.000(3) 0.021(4)
C22 0.096(5) 0.271(10) 0.154(8) -0.105(5) -0.013(5) 0.123(6)
C23 0.044(3) 0.169(9) 0.081(5) -0.034(4) -0.001(3) 0.039(5)
C24 0.042(3) 0.101(5) 0.077(4) -0.011(3) 0.003(3) 0.041(4)
F1 0.132(5) 0.204(7) 0.116(4) 0.000(5) -0.029(4) 0.066(4)
F2 0.084(3) 0.139(5) 0.217(6) -0.020(3) 0.074(3) -0.028(5)
N1 0.0384(18) 0.0197(15) 0.0254(16) -0.0016(14) 0.0025(14) -0.0054(13)
N2 0.0358(17) 0.0282(17) 0.0199(15) -0.0015(15) 0.0060(13) -0.0025(14)
C50 0.043(3) 0.034(3) 0.040(3) 0.000(3) -0.004(3) -0.002(3)
N50 0.052(3) 0.037(3) 0.062(3) -0.002(3) -0.009(3) 0.008(3)
C51 0.060(4) 0.032(3) 0.068(4) -0.002(3) -0.002(4) 0.011(3)
C52 0.047(3) 0.030(3) 0.050(3) -0.015(3) 0.023(3) 0.011(3)
C53 0.057(4) 0.025(3) 0.037(3) -0.002(3) -0.003(3) 0.001(3)
C54 0.065(4) 0.035(3) 0.015(3) -0.015(3) 0.006(3) 0.013(3)
C55 0.066(4) 0.037(4) 0.047(4) -0.002(3) -0.001(4) 0.007(3)
C56 0.060(4) 0.049(4) 0.048(4) 0.007(4) -0.006(4) 0.007(3)
C57 0.053(4) 0.054(4) 0.053(4) 0.010(3) 0.006(3) 0.022(3)
N50A 0.049(3) 0.050(3) 0.060(3) -0.003(3) -0.003(3) 0.003(3)
C51A 0.056(3) 0.070(3) 0.079(3) 0.005(3) -0.005(3) -0.004(3)
C52A 0.061(2) 0.085(3) 0.090(3) 0.012(3) 0.001(2) -0.004(3)
C53A 0.069(3) 0.085(3) 0.097(3) 0.008(3) 0.005(3) -0.005(3)
C55A 0.079(3) 0.090(3) 0.102(3) 0.008(3) 0.009(3) -0.001(3)
C54A 0.079(3) 0.095(4) 0.100(3) 0.010(3) 0.010(3) 0.002(3)
C56A 0.075(3) 0.096(4) 0.096(3) 0.012(3) 0.006(3) -0.002(3)
C57A 0.069(3) 0.095(3) 0.090(3) 0.011(3) 0.001(3) -0.004(3)
C50B 0.042(3) 0.034(3) 0.040(3) -0.001(3) -0.004(3) -0.002(3)
N50B 0.048(2) 0.051(3) 0.063(3) 0.003(2) -0.006(3) -0.006(3)
C51B 0.052(3) 0.073(3) 0.082(3) 0.013(3) -0.006(3) -0.009(3)
C52B 0.061(3) 0.084(3) 0.089(3) 0.013(3) 0.000(2) -0.007(3)
C53B 0.065(3) 0.088(4) 0.093(3) 0.010(3) 0.001(3) -0.008(3)
C55B 0.076(3) 0.087(4) 0.099(3) 0.008(3) 0.005(3) -0.005(3)
C54B 0.079(3) 0.091(3) 0.101(3) 0.009(3) 0.008(3) -0.001(3)
C56B 0.075(3) 0.094(3) 0.098(3) 0.013(3) 0.002(3) 0.002(3)
C57B 0.069(3) 0.095(3) 0.091(3) 0.013(3) -0.001(3) -0.003(3)
O1 0.0715(18) 0.0720(18) 0.0670(18) -0.0011(14) 0.0086(14) 0.0022(14)
O1A 0.0506(17) 0.0509(17) 0.0463(17) 0.0007(14) 0.0106(13) 0.0019(13)

loop_
_atom_type_symbol
_atom_type_description
_atom_type_scat_dispersion_real
_atom_type_scat_dispersion_imag
_atom_type_scat_source
C C 0.0033 0.0016 'International Tables Vol C Tables 4.2.6.8 and 6.1.1.4'
H H 0.0000 0.0000 'International Tables Vol C Tables 4.2.6.8 and 6.1.1.4'
B B 0.0013 0.0007 'International Tables Vol C Tables 4.2.6.8 and 6.1.1.4'
N N 0.0061 0.0033 'International Tables Vol C Tables 4.2.6.8 and 6.1.1.4'
F F 0.0171 0.0103 'International Tables Vol C Tables 4.2.6.8 and 6.1.1.4'
Ir Ir -1.4442 7.9887 'International Tables Vol C Tables 4.2.6.8 and 6.1.1.4'
O O 0.0106 0.0060 'International Tables Vol C Tables 4.2.6.8 and 6.1.1.4'

loop_
_geom_angle_atom_site_label_1
_geom_angle_atom_site_label_2
_geom_angle_atom_site_label_3
_geom_angle_site_symmetry_1
_geom_angle_site_symmetry_3
_geom_angle
N2 Ir1 N2 7_557 . 180.00(19)
N2 Ir1 N1 7_557 . 90.02(15)
N2 Ir1 N1 . . 89.98(15)
N2 Ir1 N1 7_557 7_557 89.98(15)
N2 Ir1 N1 . 7_557 90.02(15)
N1 Ir1 N1 . 7_557 180.0
N2 Ir1 C50 7_557 7_557 86.6(4)
N2 Ir1 C50 . 7_557 93.4(4)
N1 Ir1 C50 . 7_557 91.3(4)
N1 Ir1 C50 7_557 7_557 88.7(4)
N2 Ir1 C50 7_557 . 93.4(4)
N2 Ir1 C50 . . 86.6(4)
N1 Ir1 C50 . . 88.7(4)
N1 Ir1 C50 7_557 . 91.3(4)
C50 Ir1 C50 7_557 . 180.0(6)
N2 Ir1 C50B 7_557 7_557 86.6(4)
N2 Ir1 C50B . 7_557 93.4(4)
N1 Ir1 C50B . 7_557 91.3(3)
N1 Ir1 C50B 7_557 7_557 88.7(3)
C50 Ir1 C50B 7_557 7_557 0.0(8)
C50 Ir1 C50B . 7_557 180.0(8)
N2 Ir1 C50B 7_557 . 93.4(4)
N2 Ir1 C50B . . 86.6(4)
N1 Ir1 C50B . . 88.7(3)
N1 Ir1 C50B 7_557 . 91.3(3)
C50 Ir1 C50B 7_557 . 180.0(8)
C50 Ir1 C50B . . 0.0(8)
C50B Ir1 C50B 7_557 . 180.0(10)
F1 B1 F1 2_655 . 108.6(16)
F1 B1 F2 2_655 . 108.3(5)
F1 B1 F2 . . 112.1(5)
F1 B1 F2 2_655 2_655 112.1(5)
F1 B1 F2 . 2_655 108.3(5)
F2 B1 F2 . 2_655 107.4(14)
C17 C1 N1 7_557 . 125.6(4)
C17 C1 C2 7_557 . 126.1(5)
N1 C1 C2 . . 108.2(4)
C3 C2 C1 . . 107.7(5)
C3 C2 H2A . . 126.1
C1 C2 H2A . . 126.1
C2 C3 C4 . . 109.3(4)
C2 C3 H3A . . 125.3
C4 C3 H3A . . 125.3
N1 C4 C5 . . 125.9(4)
N1 C4 C3 . . 107.4(4)
C5 C4 C3 . . 126.6(4)
C13 C5 C4 . . 125.3(4)
C13 C5 C6 . . 116.7(4)
C4 C5 C6 . . 117.9(4)
C12 C6 C7 . . 117.6(5)
C12 C6 C5 . . 120.3(4)
C7 C6 C5 . . 122.0(4)
C8 C7 C6 . . 121.2(5)
C8 C7 H7A . . 119.4
C6 C7 H7A . . 119.4
C7 C8 C9 . . 120.8(5)
C7 C8 H8A . . 119.6
C9 C8 H8A . . 119.6
C11 C9 C8 . . 118.1(5)
C11 C9 C10 . . 120.8(6)
C8 C9 C10 . . 120.8(6)
C9 C10 H10A . . 109.5
C9 C10 H10B . . 109.5
H10A C10 H10B . . 109.5
C9 C10 H10C . . 109.5
H10A C10 H10C . . 109.5
H10B C10 H10C . . 109.5
C12 C11 C9 . . 120.3(6)
C12 C11 H11A . . 119.8
C9 C11 H11A . . 119.8
C11 C12 C6 . . 121.8(5)
C11 C12 H12A . . 119.1
C6 C12 H12A . . 119.1
N2 C13 C5 . . 125.8(4)
N2 C13 C14 . . 109.3(4)
C5 C13 C14 . . 124.9(4)
C15 C14 C13 . . 107.0(4)
C15 C14 H14A . . 126.5
C13 C14 H14A . . 126.5
C14 C15 C16 . . 107.3(4)
C14 C15 H15A . . 126.4
C16 C15 H15A . . 126.4
N2 C16 C17 . . 125.7(4)
N2 C16 C15 . . 109.6(4)
C17 C16 C15 . . 124.7(4)
C1 C17 C16 7_557 . 125.6(4)
C1 C17 C18 7_557 . 118.1(4)
C16 C17 C18 . . 116.3(4)
C19 C18 C24 . . 117.9(5)
C19 C18 C17 . . 121.5(5)
C24 C18 C17 . . 120.5(5)
C18 C19 C20 . . 122.0(6)
C18 C19 H19A . . 119.0
C20 C19 H19A . . 119.0
C19 C20 C21 . . 119.2(7)
C19 C20 H20A . . 120.4
C21 C20 H20A . . 120.4
C23 C21 C20 . . 119.0(7)
C23 C21 C22 . . 118.7(8)
C20 C21 C22 . . 122.0(8)
C21 C22 H22A . . 109.5
C21 C22 H22B . . 109.5
H22A C22 H22B . . 109.5
C21 C22 H22C . . 109.5
H22A C22 H22C . . 109.5
H22B C22 H22C . . 109.5
C21 C23 C24 . . 122.2(7)
C21 C23 H23A . . 118.9
C24 C23 H23A . . 118.9
C18 C24 C23 . . 119.7(7)
C18 C24 H24A . . 120.2
C23 C24 H24A . . 120.2
C4 N1 C1 . . 107.2(4)
C4 N1 Ir1 . . 126.2(3)
C1 N1 Ir1 . . 126.4(3)
C16 N2 C13 . . 106.7(4)
C16 N2 Ir1 . . 126.6(3)
C13 N2 Ir1 . . 126.5(3)
N50B C50 Ir1 . . 161.0(12)
N50A C50 Ir1 . . 117.6(9)
N50 C50 Ir1 . . 116.8(8)
C50 N50 C51 . . 129.7(10)
C50 N50 H50C . . 115.2
C51 N50 H50C . . 115.2
N50 C51 C52 . . 99.9(9)
N50 C51 H51A . . 111.8
C52 C51 H51A . . 111.8
N50 C51 H51B . . 111.8
C52 C51 H51B . . 111.8
H51A C51 H51B . . 109.5
C53 C52 C57 . . 120.0
C53 C52 C51 . . 120.0(6)
C57 C52 C51 . . 117.4(6)
C54 C53 C52 . . 120.0
C54 C53 H53A . . 120.0
C52 C53 H53A . . 120.0
C53 C54 C55 . . 120.0
C53 C54 H54A . . 120.0
C55 C54 H54A . . 120.0
C54 C55 C56 . . 120.0
C54 C55 H55A . . 120.0
C56 C55 H55A . . 120.0
C57 C56 C55 . . 120.0
C57 C56 H56A . . 120.0
C55 C56 H56A . . 120.0
C56 C57 C52 . . 120.0
C56 C57 H57A . . 120.0
C52 C57 H57A . . 120.0
C50 N50A C51A . . 132.4(12)
C50 N50A H50F . . 113.8
C51A N50A H50F . . 113.8
N50A C51A C52A . . 111.3(12)
N50A C51A H51C . . 109.4
C52A C51A H51C . . 109.4
N50A C51A H51D . . 109.4
C52A C51A H51D . . 109.4
H51C C51A H51D . . 108.0
C53A C52A C57A . . 120.0
C53A C52A C51A . . 119.6(8)
C57A C52A C51A . . 120.3(8)
C52A C53A C55A . . 120.0
C52A C53A H53B . . 120.0
C55A C53A H53B . . 120.0
C54A C55A C53A . . 120.0
C54A C55A H55B . . 120.0
C53A C55A H55B . . 120.0
C55A C54A C56A . . 120.0
C55A C54A H54B . . 120.0
C56A C54A H54B . . 120.0
C57A C56A C54A . . 120.0
C57A C56A H56B . . 120.0
C54A C56A H56B . . 120.0
C56A C57A C52A . . 120.0
C56A C57A H57B . . 120.0
C52A C57A H57B . . 120.0
N50B C50B Ir1 . . 161.0(12)
C50B N50B C50 . . 0.0(15)
C50B N50B C51B . . 173.5(13)
C50 N50B C51B . . 173.5(13)
N50B C51B C52B . . 108.6(11)
N50B C51B H51E . . 110.0
C52B C51B H51E . . 110.0
N50B C51B H51F . . 110.0
C52B C51B H51F . . 110.0
H51E C51B H51F . . 108.3
C53B C52B C57B . . 120.0
C53B C52B C51B . . 121.7(7)
C57B C52B C51B . . 118.3(7)
C52B C53B C55B . . 120.0
C52B C53B H53C . . 120.0
C55B C53B H53C . . 120.0
C53B C55B C54B . . 120.0
C53B C55B H55C . . 120.0
C54B C55B H55C . . 120.0
C56B C54B C55B . . 120.0
C56B C54B H54C . . 120.0
C55B C54B H54C . . 120.0
C57B C56B C54B . . 120.0
C57B C56B H56C . . 120.0
C54B C56B H56C . . 120.0
C56B C57B C52B . . 120.0
C56B C57B H57C . . 120.0
C52B C57B H57C . . 120.0

loop_
_geom_bond_atom_site_label_1
_geom_bond_atom_site_label_2
_geom_bond_site_symmetry_2
_geom_bond_distance
Ir1 N2 7_557 2.042(4)
Ir1 N2 . 2.042(4)
Ir1 N1 . 2.044(4)
Ir1 N1 7_557 2.044(4)
Ir1 C50 7_557 2.053(12)
Ir1 C50 . 2.053(12)
Ir1 C50B 7_557 2.054(12)
Ir1 C50B . 2.054(12)
B1 F1 2_655 1.310(13)
B1 F1 . 1.310(13)
B1 F2 . 1.389(13)
B1 F2 2_655 1.389(13)
C1 C17 7_557 1.379(7)
C1 N1 . 1.384(6)
C1 C2 . 1.427(7)
C2 C3 . 1.312(7)
C2 H2A . 0.95
C3 C4 . 1.432(7)
C3 H3A . 0.95
C4 N1 . 1.374(6)
C4 C5 . 1.397(7)
C5 C13 . 1.394(6)
C5 C6 . 1.499(6)
C6 C12 . 1.384(7)
C6 C7 . 1.392(7)
C7 C8 . 1.374(7)
C7 H7A . 0.95
C8 C9 . 1.400(9)
C8 H8A . 0.95
C9 C11 . 1.386(9)
C9 C10 . 1.530(9)
C10 H10A . 0.98
C10 H10B . 0.98
C10 H10C . 0.98
C11 C12 . 1.383(8)
C11 H11A . 0.95
C12 H12A . 0.95
C13 N2 . 1.371(5)
C13 C14 . 1.438(7)
C14 C15 . 1.346(7)
C14 H14A . 0.95
C15 C16 . 1.434(6)
C15 H15A . 0.95
C16 N2 . 1.362(6)
C16 C17 . 1.416(6)
C17 C1 7_557 1.379(7)
C17 C18 . 1.493(7)
C18 C19 . 1.374(7)
C18 C24 . 1.388(8)
C19 C20 . 1.382(9)
C19 H19A . 0.95
C20 C21 . 1.405(11)
C20 H20A . 0.95
C21 C23 . 1.327(12)
C21 C22 . 1.543(12)
C22 H22A . 0.98
C22 H22B . 0.98
C22 H22C . 0.98
C23 C24 . 1.401(11)
C23 H23A . 0.95
C24 H24A . 0.95
C50 N50B . 1.117(16)
C50 N50A . 1.304(16)
C50 N50 . 1.363(16)
N50 C51 . 1.461(15)
N50 H50C . 0.88
C51 C52 . 1.521(13)
C51 H51A . 0.99
C51 H51B . 0.99
C52 C53 . 1.39
C52 C57 . 1.39
C53 C54 . 1.39
C53 H53A . 0.95
C54 C55 . 1.39
C54 H54A . 0.95
C55 C56 . 1.39
C55 H55A . 0.95
C56 C57 . 1.39
C56 H56A . 0.95
C57 H57A . 0.95
N50A C51A . 1.447(18)
N50A H50F . 0.88
C51A C52A . 1.512(18)
C51A H51C . 0.99
C51A H51D . 0.99
C52A C53A . 1.39
C52A C57A . 1.39
C53A C55A . 1.39
C53A H53B . 0.95
C55A C54A . 1.39
C55A H55B . 0.95
C54A C56A . 1.39
C54A H54B . 0.95
C56A C57A . 1.39
C56A H56B . 0.95
C57A H57B . 0.95
C50B N50B . 1.117(16)
N50B C51B . 1.487(17)
C51B C52B . 1.618(18)
C51B H51E . 0.99
C51B H51F . 0.99
C52B C53B . 1.39
C52B C57B . 1.39
C53B C55B . 1.39
C53B H53C . 0.95
C55B C54B . 1.39
C55B H55C . 0.95
C54B C56B . 1.39
C54B H54C . 0.95
C56B C57B . 1.39
C56B H56C . 0.95
C57B H57C . 0.95
O1 O1A . 0.940(12)
